data_7055128
loop_
_publ_author_name
'Khan, Malik Dilshad'
'Akhtar, Javeed'
'Malik, Mohammad Azad'
'Akhtar, Masood'
'Revaprasadu, Neerish'

_publ_section_title
;
 Phase-pure fabrication and shape evolution studies of SnS nanosheets
;
_journal_issue 12
_journal_name_full 'New J. Chem.'
_journal_page_first 9569
_journal_paper_doi 10.1039/C5NJ01919B
_journal_volume 39
_journal_year 2015
_chemical_formula_sum 'C20 H38 N2 S4 Sn'
_chemical_formula_weight 553.45
_chemical_name_systematic
; 
 ? 
;
_space_group_IT_number 15
_symmetry_cell_setting monoclinic
_symmetry_space_group_name_Hall '-C 2yc'
_symmetry_space_group_name_H-M 'C 1 2/c 1'
_atom_sites_solution_hydrogens geom
_atom_sites_solution_primary direct
_atom_sites_solution_secondary difmap
_audit_creation_method SHELXL-97
_audit_update_record
;
2015-03-11 deposited with the CCDC.
2015-09-29 downloaded from the CCDC.
;
_cell_angle_alpha 90.00
_cell_angle_beta 100.635(4)
_cell_angle_gamma 90.00
_cell_formula_units_Z 4
_cell_length_a 19.852(2)
_cell_length_b 6.7979(6)
_cell_length_c 19.7407(17)
_cell_measurement_reflns_used 5780
_cell_measurement_temperature 100(2)
_cell_measurement_theta_max 72.16
_cell_measurement_theta_min 4.53
_cell_volume 2618.3(4)
_computing_cell_refinement 'Bruker SAINT'
_computing_data_collection 'Bruker APEX2'
_computing_data_reduction 'Bruker SAINT'
_computing_molecular_graphics 'Bruker SHELXTL'
_computing_publication_material 'Bruker SHELXTL'
_computing_structure_refinement 'SHELXL-97 (Sheldrick, 2008)'
_computing_structure_solution 'SHELXS-97 (Sheldrick, 2008)'
_diffrn_ambient_temperature 100(2)
_diffrn_measured_fraction_theta_full 0.989
_diffrn_measured_fraction_theta_max 0.978
_diffrn_measurement_device_type 'Bruker APEX-II CCD'
_diffrn_measurement_method '\f and \w scans'
_diffrn_radiation_monochromator graphite
_diffrn_radiation_source 'fine-focus sealed tube'
_diffrn_radiation_type CuK\a
_diffrn_radiation_wavelength 1.54178
_diffrn_reflns_av_R_equivalents 0.0263
_diffrn_reflns_av_sigmaI/netI 0.0261
_diffrn_reflns_limit_h_max 23
_diffrn_reflns_limit_h_min -15
_diffrn_reflns_limit_k_max 8
_diffrn_reflns_limit_k_min -8
_diffrn_reflns_limit_l_max 24
_diffrn_reflns_limit_l_min -24
_diffrn_reflns_number 8266
_diffrn_reflns_theta_full 67.00
_diffrn_reflns_theta_max 72.15
_diffrn_reflns_theta_min 4.53
_exptl_absorpt_coefficient_mu 10.793
_exptl_absorpt_correction_T_max 0.5636
_exptl_absorpt_correction_T_min 0.32679
_exptl_absorpt_correction_type multi-scan
_exptl_absorpt_process_details SADABS
_exptl_crystal_colour white
_exptl_crystal_density_diffrn 1.404
_exptl_crystal_density_method 'not measured'
_exptl_crystal_description plate
_exptl_crystal_F_000 1144
_exptl_crystal_size_max 0.26
_exptl_crystal_size_mid 0.10
_exptl_crystal_size_min 0.06
_refine_diff_density_max 1.008
_refine_diff_density_min -0.622
_refine_diff_density_rms 0.080
_refine_ls_extinction_method none
_refine_ls_goodness_of_fit_ref 1.091
_refine_ls_hydrogen_treatment constr
_refine_ls_matrix_type full
_refine_ls_number_parameters 124
_refine_ls_number_reflns 2532
_refine_ls_number_restraints 0
_refine_ls_restrained_S_all 1.091
_refine_ls_R_factor_all 0.0252
_refine_ls_R_factor_gt 0.0236
_refine_ls_shift/su_max 0.000
_refine_ls_shift/su_mean 0.000
_refine_ls_structure_factor_coef Fsqd
_refine_ls_weighting_details 'calc w=1/[\s^2^(Fo^2^)+(0.0315P)^2^+2.5154P] where P=(Fo^2^+2Fc^2^)/3'
_refine_ls_weighting_scheme calc
_refine_ls_wR_factor_gt 0.0581
_refine_ls_wR_factor_ref 0.0591
_reflns_number_gt 2402
_reflns_number_total 2532
_reflns_threshold_expression >2sigma(I)
_cod_data_source_file c5nj01919b2.cif
_cod_data_source_block s4129ma
_cod_depositor_comments
;
The following automatic conversions were performed:

'_symmetry_cell_setting' value 'Monoclinic' changed to 'monoclinic'
according to
/usr/data/users/saulius/crontab/automatic-downloads/rss-feeds/RSC/lib/dictionaries/cif_core.dic
dictionary named 'cif_core.dic' version 2.4.2 from 2011-04-26.

Automatic conversion script
Id: cif_fix_values 3271 2015-04-21 07:52:19Z andrius 

 Adding full bibliography for 7055128.cif.
;
_cod_original_sg_symbol_H-M C2/c
_cod_database_code 7055128

loop_
_symmetry_equiv_pos_as_xyz
'x, y, z'
'-x, y, -z+1/2'
'x+1/2, y+1/2, z'
'-x+1/2, y+1/2, -z+1/2'
'-x, -y, -z'
'x, -y, z-1/2'
'-x+1/2, -y+1/2, -z'
'x+1/2, -y+1/2, z-1/2'

loop_
_atom_site_label
_atom_site_type_symbol
_atom_site_fract_x
_atom_site_fract_y
_atom_site_fract_z
_atom_site_U_iso_or_equiv
_atom_site_adp_type
_atom_site_occupancy
_atom_site_symmetry_multiplicity
_atom_site_calc_flag
_atom_site_refinement_flags
C1 C 0.04446(10) 0.1383(3) 0.10989(9) 0.0173(4) Uani 1 1 d .
C2 C 0.08548(10) -0.1494(3) 0.05164(10) 0.0197(4) Uani 1 1 d .
H2A H 0.0640 -0.2010 0.0058 0.024 Uiso 1 1 calc R
H2B H 0.0677 -0.2258 0.0873 0.024 Uiso 1 1 calc R
C3 C 0.16312(11) -0.1721(3) 0.06174(11) 0.0250(4) Uani 1 1 d .
H3A H 0.1842 -0.1304 0.1090 0.030 Uiso 1 1 calc R
H3B H 0.1748 -0.3120 0.0563 0.030 Uiso 1 1 calc R
C4 C 0.19182(12) -0.0478(3) 0.00938(12) 0.0281(5) Uani 1 1 d .
H4A H 0.1762 -0.1022 -0.0374 0.034 Uiso 1 1 calc R
H4B H 0.2425 -0.0533 0.0197 0.034 Uiso 1 1 calc R
C5 C 0.16849(11) 0.1659(3) 0.01116(10) 0.0243(4) Uani 1 1 d .
H5A H 0.1903 0.2265 0.0554 0.029 Uiso 1 1 calc R
H5B H 0.1836 0.2399 -0.0266 0.029 Uiso 1 1 calc R
C6 C 0.09103(10) 0.1805(3) 0.00336(9) 0.0197(4) Uani 1 1 d .
H6A H 0.0775 0.3193 0.0079 0.024 Uiso 1 1 calc R
H6B H 0.0690 0.1332 -0.0429 0.024 Uiso 1 1 calc R
C7 C -0.10195(11) 0.3545(3) 0.20851(10) 0.0224(4) Uani 1 1 d .
H7A H -0.1148 0.3057 0.1606 0.027 Uiso 1 1 calc R
H7B H -0.1339 0.2949 0.2357 0.027 Uiso 1 1 calc R
C8 C -0.11130(11) 0.5770(3) 0.20818(10) 0.0233(4) Uani 1 1 d .
H8A H -0.0825 0.6370 0.1778 0.028 Uiso 1 1 calc R
H8B H -0.0955 0.6282 0.2554 0.028 Uiso 1 1 calc R
C9 C -0.18569(12) 0.6376(3) 0.18338(12) 0.0301(5) Uani 1 1 d .
H9A H -0.2146 0.5751 0.2132 0.036 Uiso 1 1 calc R
H9B H -0.2012 0.5886 0.1358 0.036 Uiso 1 1 calc R
C10 C -0.19572(15) 0.8602(4) 0.18432(14) 0.0397(6) Uani 1 1 d .
H10A H -0.1820 0.9091 0.2316 0.060 Uiso 1 1 calc R
H10B H -0.2441 0.8916 0.1674 0.060 Uiso 1 1 calc R
H10C H -0.1675 0.9229 0.1546 0.060 Uiso 1 1 calc R
N1 N 0.06800(8) 0.0604(2) 0.05681(8) 0.0169(3) Uani 1 1 d .
S1 S 0.02299(3) -0.02174(7) 0.17188(2) 0.01931(11) Uani 1 1 d .
S2 S 0.03344(3) 0.38406(7) 0.11902(2) 0.02337(12) Uani 1 1 d .
Sn1 Sn 0.0000 0.25556(2) 0.2500 0.01823(8) Uani 1 2 d S

loop_
_atom_site_aniso_label
_atom_site_aniso_U_11
_atom_site_aniso_U_22
_atom_site_aniso_U_33
_atom_site_aniso_U_23
_atom_site_aniso_U_13
_atom_site_aniso_U_12
C1 0.0207(10) 0.0158(9) 0.0148(8) 0.0016(7) 0.0012(7) -0.0042(7)
C2 0.0239(11) 0.0146(9) 0.0217(9) -0.0002(7) 0.0070(7) -0.0005(7)
C3 0.0243(11) 0.0221(11) 0.0287(10) 0.0006(8) 0.0053(8) 0.0034(8)
C4 0.0231(11) 0.0285(11) 0.0354(11) -0.0011(9) 0.0122(9) -0.0008(8)
C5 0.0232(11) 0.0255(11) 0.0257(10) 0.0009(8) 0.0088(8) -0.0063(8)
C6 0.0242(11) 0.0190(10) 0.0162(8) 0.0030(7) 0.0050(7) -0.0045(8)
C7 0.0255(11) 0.0171(10) 0.0225(9) 0.0000(7) -0.0008(8) -0.0019(8)
C8 0.0258(11) 0.0176(10) 0.0243(9) 0.0017(7) -0.0010(8) -0.0007(8)
C9 0.0290(12) 0.0266(12) 0.0322(11) 0.0039(9) -0.0008(9) 0.0009(9)
C10 0.0425(15) 0.0303(13) 0.0414(13) -0.0006(10) -0.0057(11) 0.0106(11)
N1 0.0181(8) 0.0153(8) 0.0183(7) 0.0012(6) 0.0056(6) -0.0018(6)
S1 0.0315(3) 0.0132(2) 0.0141(2) 0.00149(15) 0.00644(17) -0.00204(17)
S2 0.0402(3) 0.0123(2) 0.0184(2) 0.00068(16) 0.00763(19) -0.00219(19)
Sn1 0.02663(12) 0.01376(11) 0.01369(11) 0.000 0.00209(7) 0.000

loop_
_atom_type_symbol
_atom_type_description
_atom_type_scat_dispersion_real
_atom_type_scat_dispersion_imag
_atom_type_scat_source
C C 0.0181 0.0091 'International Tables Vol C Tables 4.2.6.8 and 6.1.1.4'
H H 0.0000 0.0000 'International Tables Vol C Tables 4.2.6.8 and 6.1.1.4'
N N 0.0311 0.0180 'International Tables Vol C Tables 4.2.6.8 and 6.1.1.4'
S S 0.3331 0.5567 'International Tables Vol C Tables 4.2.6.8 and 6.1.1.4'
Sn Sn 0.0259 5.4591 'International Tables Vol C Tables 4.2.6.8 and 6.1.1.4'

loop_
_geom_angle_atom_site_label_1
_geom_angle_atom_site_label_2
_geom_angle_atom_site_label_3
_geom_angle
_geom_angle_site_symmetry_1
_geom_angle_site_symmetry_3
N1 C1 S2 123.02(14) . .
N1 C1 S1 117.97(14) . .
S2 C1 S1 119.01(11) . .
N1 C2 C3 109.48(16) . .
N1 C2 H2A 109.8 . .
C3 C2 H2A 109.8 . .
N1 C2 H2B 109.8 . .
C3 C2 H2B 109.8 . .
H2A C2 H2B 108.2 . .
C4 C3 C2 110.52(17) . .
C4 C3 H3A 109.5 . .
C2 C3 H3A 109.5 . .
C4 C3 H3B 109.5 . .
C2 C3 H3B 109.5 . .
H3A C3 H3B 108.1 . .
C3 C4 C5 111.03(18) . .
C3 C4 H4A 109.4 . .
C5 C4 H4A 109.4 . .
C3 C4 H4B 109.4 . .
C5 C4 H4B 109.4 . .
H4A C4 H4B 108.0 . .
C6 C5 C4 111.40(17) . .
C6 C5 H5A 109.3 . .
C4 C5 H5A 109.3 . .
C6 C5 H5B 109.3 . .
C4 C5 H5B 109.3 . .
H5A C5 H5B 108.0 . .
N1 C6 C5 109.49(16) . .
N1 C6 H6A 109.8 . .
C5 C6 H6A 109.8 . .
N1 C6 H6B 109.8 . .
C5 C6 H6B 109.8 . .
H6A C6 H6B 108.2 . .
C8 C7 Sn1 114.72(13) . .
C8 C7 H7A 108.6 . .
Sn1 C7 H7A 108.6 . .
C8 C7 H7B 108.6 . .
Sn1 C7 H7B 108.6 . .
H7A C7 H7B 107.6 . .
C7 C8 C9 112.31(17) . .
C7 C8 H8A 109.1 . .
C9 C8 H8A 109.1 . .
C7 C8 H8B 109.1 . .
C9 C8 H8B 109.1 . .
H8A C8 H8B 107.9 . .
C8 C9 C10 112.63(19) . .
C8 C9 H9A 109.1 . .
C10 C9 H9A 109.1 . .
C8 C9 H9B 109.1 . .
C10 C9 H9B 109.1 . .
H9A C9 H9B 107.8 . .
C9 C10 H10A 109.5 . .
C9 C10 H10B 109.5 . .
H10A C10 H10B 109.5 . .
C9 C10 H10C 109.5 . .
H10A C10 H10C 109.5 . .
H10B C10 H10C 109.5 . .
C1 N1 C6 122.90(16) . .
C1 N1 C2 124.01(16) . .
C6 N1 C2 112.23(15) . .
C1 S1 Sn1 93.31(7) . .
C1 S2 Sn1 81.64(6) . .
C7 Sn1 C7 143.48(11) 2 .
C7 Sn1 S1 101.69(6) 2 .
C7 Sn1 S1 105.33(5) . .
C7 Sn1 S1 105.33(5) 2 2
C7 Sn1 S1 101.69(6) . 2
S1 Sn1 S1 83.66(2) . 2
C7 Sn1 S2 85.46(6) 2 2
C7 Sn1 S2 83.78(6) . 2
S1 Sn1 S2 149.202(14) . 2
S1 Sn1 S2 65.603(14) 2 2
C7 Sn1 S2 83.78(6) 2 .
C7 Sn1 S2 85.46(6) . .
S1 Sn1 S2 65.603(14) . .
S1 Sn1 S2 149.202(14) 2 .
S2 Sn1 S2 145.18(2) 2 .

loop_
_geom_bond_atom_site_label_1
_geom_bond_atom_site_label_2
_geom_bond_distance
_geom_bond_site_symmetry_2
C1 N1 1.333(3) .
C1 S2 1.699(2) .
C1 S1 1.7480(19) .
C2 N1 1.476(2) .
C2 C3 1.525(3) .
C2 H2A 0.9900 .
C2 H2B 0.9900 .
C3 C4 1.524(3) .
C3 H3A 0.9900 .
C3 H3B 0.9900 .
C4 C5 1.527(3) .
C4 H4A 0.9900 .
C4 H4B 0.9900 .
C5 C6 1.520(3) .
C5 H5A 0.9900 .
C5 H5B 0.9900 .
C6 N1 1.472(2) .
C6 H6A 0.9900 .
C6 H6B 0.9900 .
C7 C8 1.524(3) .
C7 Sn1 2.147(2) .
C7 H7A 0.9900 .
C7 H7B 0.9900 .
C8 C9 1.524(3) .
C8 H8A 0.9900 .
C8 H8B 0.9900 .
C9 C10 1.527(4) .
C9 H9A 0.9900 .
C9 H9B 0.9900 .
C10 H10A 0.9800 .
C10 H10B 0.9800 .
C10 H10C 0.9800 .
S1 Sn1 2.5298(5) .
S2 Sn1 2.9194(5) .
Sn1 C7 2.147(2) 2
Sn1 S1 2.5299(5) 2
Sn1 S2 2.9194(5) 2

loop_
_geom_torsion_atom_site_label_1
_geom_torsion_atom_site_label_2
_geom_torsion_atom_site_label_3
_geom_torsion_atom_site_label_4
_geom_torsion
_geom_torsion_site_symmetry_4
N1 C2 C3 C4 -56.8(2) .
C2 C3 C4 C5 53.3(2) .
C3 C4 C5 C6 -52.9(2) .
C4 C5 C6 N1 55.5(2) .
Sn1 C7 C8 C9 -175.59(14) .
C7 C8 C9 C10 178.81(18) .
S2 C1 N1 C6 4.2(3) .
S1 C1 N1 C6 -176.78(14) .
S2 C1 N1 C2 172.72(14) .
S1 C1 N1 C2 -8.2(3) .
C5 C6 N1 C1 109.2(2) .
C5 C6 N1 C2 -60.6(2) .
C3 C2 N1 C1 -108.1(2) .
C3 C2 N1 C6 61.5(2) .
N1 C1 S1 Sn1 174.01(15) .
S2 C1 S1 Sn1 -6.91(11) .
N1 C1 S2 Sn1 -174.93(17) .
S1 C1 S2 Sn1 6.04(10) .
C8 C7 Sn1 C7 -2.77(13) 2
C8 C7 Sn1 S1 -139.09(13) .
C8 C7 Sn1 S1 134.37(14) 2
C8 C7 Sn1 S2 70.91(14) 2
C8 C7 Sn1 S2 -75.92(14) .
C1 S1 Sn1 C7 -73.71(8) 2
C1 S1 Sn1 C7 81.47(9) .
C1 S1 Sn1 S1 -178.11(7) 2
C1 S1 Sn1 S2 -174.61(6) 2
C1 S1 Sn1 S2 3.85(6) .
C1 S2 Sn1 C7 101.85(9) 2
C1 S2 Sn1 C7 -113.10(8) .
C1 S2 Sn1 S1 -4.00(7) .
C1 S2 Sn1 S1 -7.82(7) 2
C1 S2 Sn1 S2 174.62(7) 2
